data_7109168
loop_
_publ_author_name
'Alina Raskosova'
'Reinhard Stosser'
'Werner Abraham'

_publ_section_title
;
 Molecular photoswitches based on spiro-acridans
;
_journal_name_full Chem.Commun.
_journal_page_first 3964
_journal_paper_doi 10.1039/c3cc41135d
_journal_volume 49
_journal_year 2013
_chemical_formula_moiety 'C21 H17 N O'
_chemical_formula_sum 'C21 H17 N O'
_chemical_formula_weight 299.36
_chemical_name_systematic
;
?
;
_space_group_IT_number 2
_symmetry_cell_setting triclinic
_symmetry_space_group_name_Hall '-P 1'
_symmetry_space_group_name_H-M 'P -1'
_atom_sites_solution_hydrogens geom
_atom_sites_solution_primary direct
_atom_sites_solution_secondary difmap
_audit_creation_method SHELXL-97
_cell_angle_alpha 77.384(4)
_cell_angle_beta 72.856(4)
_cell_angle_gamma 72.749(4)
_cell_formula_units_Z 4
_cell_length_a 10.6160(5)
_cell_length_b 12.2924(6)
_cell_length_c 12.6394(6)
_cell_measurement_reflns_used 37104
_cell_measurement_temperature 100(2)
_cell_measurement_theta_max 29.59
_cell_measurement_theta_min 3.33
_cell_volume 1489.62(13)
_computing_cell_refinement 'X-AREA (Stoe & Cie, 2002)'
_computing_data_collection 'X-AREA (Stoe & Cie, 2002)'
_computing_data_reduction 'X-RED (Stoe & Cie, 2002)'
_computing_molecular_graphics 'PLATON, 1990'
_computing_publication_material 'PLATON, 1990'
_computing_structure_refinement 'SHELXL97 (Sheldrick, 1997)'
_computing_structure_solution 'SHELXS97 (Sheldrick, 1997)'
_diffrn_ambient_temperature 100(2)
_diffrn_measured_fraction_theta_full 0.999
_diffrn_measured_fraction_theta_max 0.999
_diffrn_measurement_device 'Stoe IPDS-2t diffractometer'
_diffrn_measurement_method 'rotation method'
_diffrn_radiation_collimation '0.5 mm diameter monocapillary'
_diffrn_radiation_monochromator 'planar graphite'
_diffrn_radiation_source 'long fine focus sealed X-ray tube'
_diffrn_radiation_type MoK\a
_diffrn_radiation_wavelength 0.71073
_diffrn_reflns_av_R_equivalents 0.0437
_diffrn_reflns_av_sigmaI/netI 0.0323
_diffrn_reflns_limit_h_max 12
_diffrn_reflns_limit_h_min -13
_diffrn_reflns_limit_k_max 15
_diffrn_reflns_limit_k_min -15
_diffrn_reflns_limit_l_max 16
_diffrn_reflns_limit_l_min -16
_diffrn_reflns_number 20471
_diffrn_reflns_theta_full 27.50
_diffrn_reflns_theta_max 27.50
_diffrn_reflns_theta_min 3.33
_diffrn_standards_decay_% 'no decay'
_exptl_absorpt_coefficient_mu 0.082
_exptl_absorpt_correction_type none
_exptl_crystal_colour brown
_exptl_crystal_density_diffrn 1.335
_exptl_crystal_density_method 'not measured'
_exptl_crystal_description fragment
_exptl_crystal_F_000 632
_exptl_crystal_size_max 0.48
_exptl_crystal_size_mid 0.46
_exptl_crystal_size_min 0.42
_refine_diff_density_max 0.281
_refine_diff_density_min -0.245
_refine_diff_density_rms 0.045
_refine_ls_extinction_method none
_refine_ls_goodness_of_fit_ref 1.058
_refine_ls_hydrogen_treatment constr
_refine_ls_matrix_type full
_refine_ls_number_parameters 417
_refine_ls_number_reflns 6831
_refine_ls_number_restraints 0
_refine_ls_restrained_S_all 1.058
_refine_ls_R_factor_all 0.0443
_refine_ls_R_factor_gt 0.0371
_refine_ls_shift/su_max 0.000
_refine_ls_shift/su_mean 0.000
_refine_ls_structure_factor_coef Fsqd
_refine_ls_weighting_details 'calc w=1/[\s^2^(Fo^2^)+(0.0526P)^2^+0.2883P] where P=(Fo^2^+2Fc^2^)/3'
_refine_ls_weighting_scheme calc
_refine_ls_wR_factor_gt 0.0954
_refine_ls_wR_factor_ref 0.0984
_reflns_number_gt 5861
_reflns_number_total 6831
_reflns_threshold_expression >2sigma(I)
_cod_data_source_file c3cc41135d.txt
_cod_data_source_block 5racr
_cod_original_cell_volume 1489.62(12)
_cod_original_sg_symbol_Hall -P1
_cod_original_sg_symbol_H-M P-1
_cod_database_code 7109168

loop_
_symmetry_equiv_pos_as_xyz
'x, y, z'
'-x, -y, -z'

loop_
_atom_site_label
_atom_site_type_symbol
_atom_site_fract_x
_atom_site_fract_y
_atom_site_fract_z
_atom_site_U_iso_or_equiv
_atom_site_adp_type
_atom_site_occupancy
_atom_site_symmetry_multiplicity
_atom_site_calc_flag
_atom_site_refinement_flags
O1 O 0.04809(7) 0.13492(6) 0.74668(6) 0.01965(16) Uani 1 1 d .
N1 N 0.35800(9) 0.20605(8) 0.47231(8) 0.02029(19) Uani 1 1 d .
C1 C 0.11052(10) 0.18910(9) 0.63785(8) 0.0162(2) Uani 1 1 d .
C2 C 0.20649(10) 0.25192(9) 0.65115(9) 0.0169(2) Uani 1 1 d .
C3 C 0.32518(10) 0.26059(9) 0.56638(9) 0.0175(2) Uani 1 1 d .
C4 C 0.30641(10) 0.11124(9) 0.48047(9) 0.0181(2) Uani 1 1 d .
C5 C 0.18646(10) 0.09879(9) 0.56115(9) 0.0173(2) Uani 1 1 d .
C6 C 0.13456(11) 0.00575(9) 0.56670(9) 0.0205(2) Uani 1 1 d .
H6 H 0.0536 -0.0029 0.6217 0.025 Uiso 1 1 calc R
C7 C 0.19835(12) -0.07489(9) 0.49362(10) 0.0228(2) Uani 1 1 d .
H7 H 0.1604 -0.1370 0.4972 0.027 Uiso 1 1 calc R
C8 C 0.31834(12) -0.06343(10) 0.41526(10) 0.0230(2) Uani 1 1 d .
H8 H 0.3634 -0.1186 0.3654 0.028 Uiso 1 1 calc R
C9 C 0.37321(11) 0.02769(10) 0.40893(9) 0.0220(2) Uani 1 1 d .
H9 H 0.4564 0.0336 0.3559 0.026 Uiso 1 1 calc R
C10 C 0.46932(12) 0.22758(11) 0.37725(10) 0.0255(2) Uani 1 1 d .
H10A H 0.4716 0.3084 0.3669 0.038 Uiso 1 1 calc R
H10B H 0.4556 0.2109 0.3097 0.038 Uiso 1 1 calc R
H10C H 0.5557 0.1779 0.3912 0.038 Uiso 1 1 calc R
C11 C 0.40785(11) 0.32480(9) 0.57919(9) 0.0204(2) Uani 1 1 d .
H11 H 0.4894 0.3302 0.5237 0.024 Uiso 1 1 calc R
C12 C 0.37171(11) 0.38031(9) 0.67187(10) 0.0225(2) Uani 1 1 d .
H12 H 0.4279 0.4246 0.6786 0.027 Uiso 1 1 calc R
C13 C 0.25401(11) 0.37196(10) 0.75542(10) 0.0225(2) Uani 1 1 d .
H13 H 0.2296 0.4100 0.8191 0.027 Uiso 1 1 calc R
C14 C 0.17308(11) 0.30729(9) 0.74413(9) 0.0200(2) Uani 1 1 d .
H14 H 0.0930 0.3006 0.8011 0.024 Uiso 1 1 calc R
C15 C -0.00961(10) 0.27160(8) 0.59807(9) 0.0160(2) Uani 1 1 d .
C16 C -0.12970(10) 0.25449(9) 0.67197(9) 0.0178(2) Uani 1 1 d .
C17 C -0.09757(11) 0.16316(9) 0.76639(9) 0.0210(2) Uani 1 1 d .
H17A H -0.1419 0.1921 0.8390 0.025 Uiso 1 1 calc R
H17B H -0.1289 0.0948 0.7667 0.025 Uiso 1 1 calc R
C18 C -0.25436(11) 0.31821(9) 0.65197(9) 0.0207(2) Uani 1 1 d .
H18 H -0.3371 0.3053 0.7014 0.025 Uiso 1 1 calc R
C19 C -0.25529(11) 0.40124(9) 0.55790(10) 0.0226(2) Uani 1 1 d .
H19 H -0.3398 0.4454 0.5428 0.027 Uiso 1 1 calc R
C20 C -0.13449(11) 0.42076(9) 0.48538(9) 0.0210(2) Uani 1 1 d .
H20 H -0.1372 0.4793 0.4225 0.025 Uiso 1 1 calc R
C21 C -0.00980(11) 0.35508(9) 0.50451(9) 0.0185(2) Uani 1 1 d .
H21 H 0.0731 0.3671 0.4548 0.022 Uiso 1 1 calc R
O2 O 0.70843(7) 0.34615(7) 0.18939(6) 0.02001(16) Uani 1 1 d .
N2 N 0.57676(9) 0.33765(8) -0.02787(8) 0.01894(18) Uani 1 1 d .
C22 C 0.78309(10) 0.28391(9) 0.09231(8) 0.0161(2) Uani 1 1 d .
C23 C 0.70847(10) 0.19682(9) 0.09192(8) 0.0164(2) Uani 1 1 d .
C24 C 0.60207(10) 0.23023(9) 0.03758(9) 0.0172(2) Uani 1 1 d .
C25 C 0.67573(10) 0.40036(9) -0.06410(9) 0.0177(2) Uani 1 1 d .
C26 C 0.78246(10) 0.37311(9) -0.01070(9) 0.0173(2) Uani 1 1 d .
C27 C 0.88068(11) 0.43658(9) -0.04765(10) 0.0219(2) Uani 1 1 d .
H27 H 0.9527 0.4178 -0.0115 0.026 Uiso 1 1 calc R
C28 C 0.87562(12) 0.52605(10) -0.13556(10) 0.0269(2) Uani 1 1 d .
H28 H 0.9433 0.5684 -0.1597 0.032 Uiso 1 1 calc R
C29 C 0.77019(13) 0.55289(10) -0.18778(10) 0.0264(2) Uani 1 1 d .
H29 H 0.7655 0.6145 -0.2480 0.032 Uiso 1 1 calc R
C30 C 0.67185(12) 0.49154(9) -0.15373(9) 0.0229(2) Uani 1 1 d .
H30 H 0.6008 0.5110 -0.1911 0.027 Uiso 1 1 calc R
C31 C 0.45877(11) 0.37082(10) -0.07480(10) 0.0225(2) Uani 1 1 d .
H31A H 0.4761 0.3256 -0.1349 0.034 Uiso 1 1 calc R
H31B H 0.4418 0.4529 -0.1050 0.034 Uiso 1 1 calc R
H31C H 0.3790 0.3563 -0.0161 0.034 Uiso 1 1 calc R
C32 C 0.52232(11) 0.15300(10) 0.04979(9) 0.0207(2) Uani 1 1 d .
H32 H 0.4486 0.1751 0.0152 0.025 Uiso 1 1 calc R
C33 C 0.55051(11) 0.04514(10) 0.11183(9) 0.0220(2) Uani 1 1 d .
H33 H 0.4954 -0.0060 0.1198 0.026 Uiso 1 1 calc R
C34 C 0.65825(11) 0.01055(9) 0.16264(9) 0.0216(2) Uani 1 1 d .
H34 H 0.6783 -0.0642 0.2039 0.026 Uiso 1 1 calc R
C35 C 0.73595(11) 0.08681(9) 0.15214(9) 0.0190(2) Uani 1 1 d .
H35 H 0.8097 0.0636 0.1868 0.023 Uiso 1 1 calc R
C36 C 0.92192(10) 0.22966(9) 0.11523(9) 0.0166(2) Uani 1 1 d .
C37 C 0.92207(10) 0.24731(9) 0.21926(9) 0.0170(2) Uani 1 1 d .
C38 C 0.78388(11) 0.31518(9) 0.27289(9) 0.0197(2) Uani 1 1 d .
H38A H 0.7397 0.2681 0.3396 0.024 Uiso 1 1 calc R
H38B H 0.7905 0.3848 0.2961 0.024 Uiso 1 1 calc R
C39 C 1.03823(11) 0.20389(9) 0.26004(9) 0.0196(2) Uani 1 1 d .
H39 H 1.0376 0.2155 0.3321 0.024 Uiso 1 1 calc R
C40 C 1.15506(11) 0.14314(9) 0.19258(10) 0.0221(2) Uani 1 1 d .
H40 H 1.2360 0.1139 0.2182 0.026 Uiso 1 1 calc R
C41 C 1.15474(11) 0.12467(10) 0.08771(10) 0.0229(2) Uani 1 1 d .
H41 H 1.2354 0.0825 0.0428 0.028 Uiso 1 1 calc R
C42 C 1.03804(11) 0.16713(9) 0.04797(9) 0.0211(2) Uani 1 1 d .
H42 H 1.0374 0.1539 -0.0231 0.025 Uiso 1 1 calc R

loop_
_atom_site_aniso_label
_atom_site_aniso_U_11
_atom_site_aniso_U_22
_atom_site_aniso_U_33
_atom_site_aniso_U_23
_atom_site_aniso_U_13
_atom_site_aniso_U_12
O1 0.0169(4) 0.0224(4) 0.0159(4) 0.0016(3) -0.0016(3) -0.0048(3)
N1 0.0177(4) 0.0255(5) 0.0172(4) -0.0043(3) 0.0006(3) -0.0085(3)
C1 0.0156(5) 0.0180(5) 0.0132(5) -0.0005(4) -0.0014(4) -0.0052(4)
C2 0.0144(4) 0.0177(5) 0.0174(5) -0.0012(4) -0.0050(4) -0.0024(4)
C3 0.0146(5) 0.0189(5) 0.0176(5) -0.0014(4) -0.0051(4) -0.0018(4)
C4 0.0165(5) 0.0206(5) 0.0166(5) -0.0019(4) -0.0051(4) -0.0032(4)
C5 0.0156(5) 0.0181(5) 0.0170(5) -0.0022(4) -0.0044(4) -0.0020(4)
C6 0.0184(5) 0.0207(5) 0.0213(5) -0.0018(4) -0.0043(4) -0.0045(4)
C7 0.0250(5) 0.0194(5) 0.0250(6) -0.0034(4) -0.0089(4) -0.0042(4)
C8 0.0238(5) 0.0226(5) 0.0212(5) -0.0074(4) -0.0072(4) 0.0011(4)
C9 0.0180(5) 0.0270(5) 0.0185(5) -0.0053(4) -0.0027(4) -0.0021(4)
C10 0.0212(5) 0.0343(6) 0.0196(5) -0.0041(4) 0.0018(4) -0.0112(5)
C11 0.0143(5) 0.0230(5) 0.0229(5) -0.0016(4) -0.0051(4) -0.0040(4)
C12 0.0187(5) 0.0234(5) 0.0284(6) -0.0034(4) -0.0116(4) -0.0043(4)
C13 0.0218(5) 0.0262(5) 0.0209(5) -0.0059(4) -0.0092(4) -0.0024(4)
C14 0.0179(5) 0.0231(5) 0.0175(5) -0.0027(4) -0.0048(4) -0.0026(4)
C15 0.0146(5) 0.0175(5) 0.0172(5) -0.0055(4) -0.0039(4) -0.0038(4)
C16 0.0170(5) 0.0176(5) 0.0188(5) -0.0057(4) -0.0020(4) -0.0046(4)
C17 0.0167(5) 0.0227(5) 0.0203(5) -0.0014(4) -0.0001(4) -0.0054(4)
C18 0.0146(5) 0.0230(5) 0.0249(5) -0.0085(4) -0.0020(4) -0.0046(4)
C19 0.0183(5) 0.0216(5) 0.0302(6) -0.0073(4) -0.0107(4) -0.0010(4)
C20 0.0247(5) 0.0193(5) 0.0221(5) -0.0020(4) -0.0108(4) -0.0058(4)
C21 0.0189(5) 0.0209(5) 0.0173(5) -0.0036(4) -0.0045(4) -0.0067(4)
O2 0.0163(3) 0.0256(4) 0.0166(4) -0.0073(3) -0.0040(3) -0.0002(3)
N2 0.0165(4) 0.0212(4) 0.0196(4) -0.0019(3) -0.0077(3) -0.0031(3)
C22 0.0132(4) 0.0197(5) 0.0143(5) -0.0039(4) -0.0024(3) -0.0023(4)
C23 0.0131(4) 0.0212(5) 0.0137(4) -0.0041(4) -0.0008(4) -0.0038(4)
C24 0.0142(4) 0.0205(5) 0.0154(5) -0.0045(4) -0.0019(4) -0.0025(4)
C25 0.0174(5) 0.0183(5) 0.0163(5) -0.0049(4) -0.0030(4) -0.0023(4)
C26 0.0166(5) 0.0180(5) 0.0162(5) -0.0033(4) -0.0031(4) -0.0028(4)
C27 0.0179(5) 0.0220(5) 0.0244(5) -0.0029(4) -0.0039(4) -0.0046(4)
C28 0.0231(5) 0.0236(5) 0.0300(6) 0.0002(5) -0.0005(5) -0.0088(4)
C29 0.0310(6) 0.0223(5) 0.0205(5) 0.0023(4) -0.0034(4) -0.0054(4)
C30 0.0260(5) 0.0230(5) 0.0185(5) -0.0021(4) -0.0080(4) -0.0025(4)
C31 0.0179(5) 0.0274(5) 0.0227(5) -0.0044(4) -0.0095(4) -0.0013(4)
C32 0.0157(5) 0.0269(5) 0.0206(5) -0.0061(4) -0.0040(4) -0.0055(4)
C33 0.0193(5) 0.0248(5) 0.0226(5) -0.0065(4) 0.0000(4) -0.0094(4)
C34 0.0214(5) 0.0200(5) 0.0201(5) -0.0020(4) -0.0011(4) -0.0051(4)
C35 0.0165(5) 0.0224(5) 0.0165(5) -0.0029(4) -0.0031(4) -0.0032(4)
C36 0.0142(4) 0.0182(5) 0.0178(5) -0.0008(4) -0.0044(4) -0.0055(4)
C37 0.0164(5) 0.0173(5) 0.0180(5) -0.0006(4) -0.0035(4) -0.0076(4)
C38 0.0184(5) 0.0239(5) 0.0176(5) -0.0050(4) -0.0050(4) -0.0045(4)
C39 0.0209(5) 0.0220(5) 0.0190(5) 0.0001(4) -0.0077(4) -0.0094(4)
C40 0.0159(5) 0.0239(5) 0.0268(6) 0.0027(4) -0.0090(4) -0.0064(4)
C41 0.0151(5) 0.0255(5) 0.0241(5) -0.0023(4) -0.0022(4) -0.0025(4)
C42 0.0180(5) 0.0255(5) 0.0183(5) -0.0036(4) -0.0033(4) -0.0040(4)

loop_
_atom_type_symbol
_atom_type_description
_atom_type_scat_dispersion_real
_atom_type_scat_dispersion_imag
_atom_type_scat_source
C C 0.0033 0.0016 'International Tables Vol C Tables 4.2.6.8 and 6.1.1.4'
H H 0.0000 0.0000 'International Tables Vol C Tables 4.2.6.8 and 6.1.1.4'
N N 0.0061 0.0033 'International Tables Vol C Tables 4.2.6.8 and 6.1.1.4'
O O 0.0106 0.0060 'International Tables Vol C Tables 4.2.6.8 and 6.1.1.4'

loop_
_geom_angle_atom_site_label_1
_geom_angle_atom_site_label_2
_geom_angle_atom_site_label_3
_geom_angle
C17 O1 C1 111.58(8)
C3 N1 C4 118.94(9)
C3 N1 C10 120.27(9)
C4 N1 C10 119.02(9)
O1 C1 C2 109.28(8)
O1 C1 C15 103.45(8)
C2 C1 C15 111.72(8)
O1 C1 C5 109.84(8)
C2 C1 C5 110.55(8)
C15 C1 C5 111.76(8)
C14 C2 C3 119.87(10)
C14 C2 C1 119.82(9)
C3 C2 C1 120.20(9)
N1 C3 C11 121.66(9)
N1 C3 C2 119.90(9)
C11 C3 C2 118.45(10)
N1 C4 C5 119.92(9)
N1 C4 C9 120.96(9)
C5 C4 C9 119.12(10)
C6 C5 C4 119.36(10)
C6 C5 C1 120.33(9)
C4 C5 C1 120.24(9)
C7 C6 C5 121.48(10)
C7 C6 H6 119.3
C5 C6 H6 119.3
C8 C7 C6 118.97(10)
C8 C7 H7 120.5
C6 C7 H7 120.5
C9 C8 C7 120.70(10)
C9 C8 H8 119.6
C7 C8 H8 119.6
C8 C9 C4 120.31(10)
C8 C9 H9 119.8
C4 C9 H9 119.8
N1 C10 H10A 109.5
N1 C10 H10B 109.5
H10A C10 H10B 109.5
N1 C10 H10C 109.5
H10A C10 H10C 109.5
H10B C10 H10C 109.5
C12 C11 C3 120.66(10)
C12 C11 H11 119.7
C3 C11 H11 119.7
C11 C12 C13 120.79(10)
C11 C12 H12 119.6
C13 C12 H12 119.6
C14 C13 C12 118.84(10)
C14 C13 H13 120.6
C12 C13 H13 120.6
C13 C14 C2 121.38(10)
C13 C14 H14 119.3
C2 C14 H14 119.3
C16 C15 C21 121.37(10)
C16 C15 C1 109.71(9)
C21 C15 C1 128.92(9)
C15 C16 C18 120.53(10)
C15 C16 C17 109.25(9)
C18 C16 C17 130.23(10)
O1 C17 C16 105.11(8)
O1 C17 H17A 110.7
C16 C17 H17A 110.7
O1 C17 H17B 110.7
C16 C17 H17B 110.7
H17A C17 H17B 108.8
C19 C18 C16 118.38(10)
C19 C18 H18 120.8
C16 C18 H18 120.8
C18 C19 C20 121.06(10)
C18 C19 H19 119.5
C20 C19 H19 119.5
C21 C20 C19 120.36(10)
C21 C20 H20 119.8
C19 C20 H20 119.8
C15 C21 C20 118.27(10)
C15 C21 H21 120.9
C20 C21 H21 120.9
C38 O2 C22 110.96(7)
C24 N2 C25 119.99(9)
C24 N2 C31 117.94(9)
C25 N2 C31 120.94(9)
O2 C22 C26 106.50(8)
O2 C22 C23 108.19(8)
C26 C22 C23 110.83(8)
O2 C22 C36 102.81(8)
C26 C22 C36 114.48(8)
C23 C22 C36 113.30(8)
C35 C23 C24 119.38(9)
C35 C23 C22 120.99(9)
C24 C23 C22 119.42(9)
N2 C24 C23 120.57(9)
N2 C24 C32 120.64(9)
C23 C24 C32 118.78(10)
N2 C25 C26 119.96(9)
N2 C25 C30 121.59(10)
C26 C25 C30 118.44(10)
C27 C26 C25 119.40(10)
C27 C26 C22 120.24(9)
C25 C26 C22 120.10(9)
C28 C27 C26 121.62(11)
C28 C27 H27 119.2
C26 C27 H27 119.2
C27 C28 C29 118.85(10)
C27 C28 H28 120.6
C29 C28 H28 120.6
C30 C29 C28 121.01(10)
C30 C29 H29 119.5
C28 C29 H29 119.5
C29 C30 C25 120.68(10)
C29 C30 H30 119.7
C25 C30 H30 119.7
N2 C31 H31A 109.5
N2 C31 H31B 109.5
H31A C31 H31B 109.5
N2 C31 H31C 109.5
H31A C31 H31C 109.5
H31B C31 H31C 109.5
C33 C32 C24 120.46(10)
C33 C32 H32 119.8
C24 C32 H32 119.8
C32 C33 C34 120.86(10)
C32 C33 H33 119.6
C34 C33 H33 119.6
C35 C34 C33 118.91(10)
C35 C34 H34 120.5
C33 C34 H34 120.5
C34 C35 C23 121.55(10)
C34 C35 H35 119.2
C23 C35 H35 119.2
C37 C36 C42 120.94(10)
C37 C36 C22 110.39(9)
C42 C36 C22 128.65(10)
C36 C37 C39 121.14(10)
C36 C37 C38 109.20(9)
C39 C37 C38 129.65(10)
O2 C38 C37 105.55(8)
O2 C38 H38A 110.6
C37 C38 H38A 110.6
O2 C38 H38B 110.6
C37 C38 H38B 110.6
H38A C38 H38B 108.8
C40 C39 C37 118.21(10)
C40 C39 H39 120.9
C37 C39 H39 120.9
C39 C40 C41 120.67(10)
C39 C40 H40 119.7
C41 C40 H40 119.7
C42 C41 C40 120.86(10)
C42 C41 H41 119.6
C40 C41 H41 119.6
C41 C42 C36 118.17(10)
C41 C42 H42 120.9
C36 C42 H42 120.9

loop_
_geom_bond_atom_site_label_1
_geom_bond_atom_site_label_2
_geom_bond_distance
O1 C17 1.4374(12)
O1 C1 1.4488(12)
N1 C3 1.3963(14)
N1 C4 1.4005(14)
N1 C10 1.4560(13)
C1 C2 1.5123(14)
C1 C15 1.5152(14)
C1 C5 1.5167(14)
C2 C14 1.3896(15)
C2 C3 1.4074(14)
C3 C11 1.4036(15)
C4 C5 1.4024(14)
C4 C9 1.4040(15)
C5 C6 1.3902(15)
C6 C7 1.3883(15)
C6 H6 0.9500
C7 C8 1.3875(16)
C7 H7 0.9500
C8 C9 1.3859(16)
C8 H8 0.9500
C9 H9 0.9500
C10 H10A 0.9800
C10 H10B 0.9800
C10 H10C 0.9800
C11 C12 1.3833(16)
C11 H11 0.9500
C12 C13 1.3920(16)
C12 H12 0.9500
C13 C14 1.3847(16)
C13 H13 0.9500
C14 H14 0.9500
C15 C16 1.3832(14)
C15 C21 1.3863(14)
C16 C18 1.3873(15)
C16 C17 1.4929(15)
C17 H17A 0.9900
C17 H17B 0.9900
C18 C19 1.3878(16)
C18 H18 0.9500
C19 C20 1.3913(16)
C19 H19 0.9500
C20 C21 1.3900(15)
C20 H20 0.9500
C21 H21 0.9500
O2 C38 1.4291(13)
O2 C22 1.4819(12)
N2 C24 1.3941(13)
N2 C25 1.3965(13)
N2 C31 1.4549(13)
C22 C26 1.5083(14)
C22 C23 1.5104(14)
C22 C36 1.5117(14)
C23 C35 1.3930(15)
C23 C24 1.4054(14)
C24 C32 1.4063(15)
C25 C26 1.4065(14)
C25 C30 1.4095(15)
C26 C27 1.3966(15)
C27 C28 1.3833(16)
C27 H27 0.9500
C28 C29 1.3852(18)
C28 H28 0.9500
C29 C30 1.3799(17)
C29 H29 0.9500
C30 H30 0.9500
C31 H31A 0.9800
C31 H31B 0.9800
C31 H31C 0.9800
C32 C33 1.3824(16)
C32 H32 0.9500
C33 C34 1.3881(16)
C33 H33 0.9500
C34 C35 1.3843(15)
C34 H34 0.9500
C35 H35 0.9500
C36 C37 1.3792(15)
C36 C42 1.3924(14)
C37 C39 1.3911(14)
C37 C38 1.4975(14)
C38 H38A 0.9900
C38 H38B 0.9900
C39 C40 1.3886(16)
C39 H39 0.9500
C40 C41 1.3939(17)
C40 H40 0.9500
C41 C42 1.3886(15)
C41 H41 0.9500
C42 H42 0.9500
